data_4021509
loop_
_publ_author_name
'Yin Wang'
'Qin-Fei He'
'Hao-Wei Wang'
'Xuan Zhou'
'Zhi-Yan Huang'
'Yong Qin'

_publ_section_title
;
 Highly Diastereoselective Enolate Addition of O-Protected
 \a-Hydroxyacetate to (S~R~)-tert-Butanesulfinylimines:
 Synthesis of Taxol Side Chain
;
_journal_name_full 'Journal of Organic Chemistry'
_journal_page_first 1588
_journal_page_last 1591
_journal_paper_doi 10.1021/jo052298n
_journal_volume 71
_journal_year 2006
_chemical_formula_sum 'C25 H31 N O6 S'
_chemical_formula_weight 473.57
_chemical_name_systematic
; 
 ? 
;
_space_group_IT_number 19
_symmetry_cell_setting orthorhombic
_symmetry_space_group_name_Hall 'P 2ac 2ab'
_symmetry_space_group_name_H-M 'P 21 21 21'
_atom_sites_solution_hydrogens geom
_atom_sites_solution_primary direct
_atom_sites_solution_secondary difmap
_audit_creation_method SHELXL-97
_cell_angle_alpha 90.00
_cell_angle_beta 90.00
_cell_angle_gamma 90.00
_cell_formula_units_Z 4
_cell_length_a 9.566(1)
_cell_length_b 12.145(2)
_cell_length_c 23.348(4)
_cell_measurement_reflns_used 34
_cell_measurement_temperature 299(2)
_cell_measurement_theta_max 14.70
_cell_measurement_theta_min 3.11
_cell_volume 2712.53(65)
_computing_cell_refinement 'Siemens XSCANS'
_computing_data_collection 'Siemens XSCANS'
_computing_data_reduction 'Siemens SHELXTL'
_computing_molecular_graphics 'Siemens SHELXTL'
_computing_publication_material 'Siemens SHELXTL'
_computing_structure_refinement 'SHELXL-97 (Sheldrick, 1997)'
_computing_structure_solution 'SHELXS-97 (Sheldrick, 1990)'
_diffrn_ambient_temperature 299(2)
_diffrn_measured_fraction_theta_full 1.000
_diffrn_measured_fraction_theta_max 1.000
_diffrn_measurement_device_type 'Siemens P4'
_diffrn_measurement_method '\w scans'
_diffrn_radiation_monochromator graphite
_diffrn_radiation_source 'normal-focus sealed tube'
_diffrn_radiation_type MoK\a
_diffrn_radiation_wavelength 0.71073
_diffrn_reflns_av_R_equivalents 0.0159
_diffrn_reflns_av_sigmaI/netI 0.0552
_diffrn_reflns_limit_h_max 12
_diffrn_reflns_limit_h_min -11
_diffrn_reflns_limit_k_max 15
_diffrn_reflns_limit_k_min -14
_diffrn_reflns_limit_l_max 29
_diffrn_reflns_limit_l_min -28
_diffrn_reflns_number 6633
_diffrn_reflns_theta_full 27.00
_diffrn_reflns_theta_max 27.00
_diffrn_reflns_theta_min 1.74
_diffrn_standards_decay_% 2.61
_diffrn_standards_interval_count 97
_diffrn_standards_number 3
_exptl_absorpt_coefficient_mu 0.155
_exptl_absorpt_correction_T_max 0.9858
_exptl_absorpt_correction_T_min 0.9238
_exptl_absorpt_correction_type empirical
_exptl_crystal_density_diffrn 1.160
_exptl_crystal_density_method 'not measured'
_exptl_crystal_F_000 1008
_exptl_crystal_size_max 0.58
_exptl_crystal_size_mid 0.58
_exptl_crystal_size_min 0.32
_refine_diff_density_max 0.265
_refine_diff_density_min -0.130
_refine_diff_density_rms 0.033
_refine_ls_abs_structure_details 'Flack H D (1983), Acta Cryst. A39, 876-881'
_refine_ls_abs_structure_Flack -0.03(8)
_refine_ls_extinction_coef 0.0179(8)
_refine_ls_extinction_expression Fc^*^=kFc[1+0.001xFc^2^\l^3^/sin(2\q)]^-1/4^
_refine_ls_extinction_method SHELXL
_refine_ls_goodness_of_fit_ref 0.975
_refine_ls_hydrogen_treatment mixed
_refine_ls_matrix_type full
_refine_ls_number_parameters 309
_refine_ls_number_reflns 5540
_refine_ls_number_restraints 1
_refine_ls_restrained_S_all 0.975
_refine_ls_R_factor_all 0.0655
_refine_ls_R_factor_gt 0.0418
_refine_ls_shift/su_max 0.001
_refine_ls_shift/su_mean 0.000
_refine_ls_structure_factor_coef Fsqd
_refine_ls_weighting_details 'calc w=1/[\s^2^(Fo^2^)+(0.0410P)^2^+0.0000P] where P=(Fo^2^+2Fc^2^)/3'
_refine_ls_weighting_scheme calc
_refine_ls_wR_factor_gt 0.0866
_refine_ls_wR_factor_ref 0.0913
_reflns_number_gt 3755
_reflns_number_total 5540
_reflns_threshold_expression >2sigma(I)
_cod_data_source_file jo052298nsi20051105_114815.cif
_cod_depositor_comments
;
The following automatic conversions were performed:
'_symmetry_cell_setting' value 'Orthorhombic' changed to 'orthorhombic'
according to '/home/saulius/struct/CIF-dictionaries/cif_core.dic'
dictionary named 'cif_core.dic' version 2.4.1 from 2010-06-29.

Automatic conversion script
Id: cif_fix_enum 1527 2010-12-29 10:47:43Z saulius 
;
_cod_database_code 4021509

loop_
_symmetry_equiv_pos_as_xyz
'x, y, z'
'-x+1/2, -y, z+1/2'
'-x, y+1/2, -z+1/2'
'x+1/2, -y+1/2, -z'

loop_
_atom_site_label
_atom_site_type_symbol
_atom_site_fract_x
_atom_site_fract_y
_atom_site_fract_z
_atom_site_U_iso_or_equiv
_atom_site_adp_type
_atom_site_occupancy
_atom_site_symmetry_multiplicity
_atom_site_calc_flag
_atom_site_refinement_flags
S S 0.58016(6) 0.37385(5) 0.52909(2) 0.04509(16) Uani 1 1 d .
O1 O 0.68859(17) 0.28624(15) 0.52841(8) 0.0654(5) Uani 1 1 d .
O2 O 0.22153(18) 0.41556(13) 0.32539(6) 0.0528(5) Uani 1 1 d .
O3 O 0.3116(2) 0.58122(14) 0.34630(7) 0.0612(5) Uani 1 1 d .
O4 O 0.27199(15) 0.52195(12) 0.46228(7) 0.0469(4) Uani 1 1 d .
O5 O 0.13073(17) 0.61554(15) 0.51331(7) 0.0640(5) Uani 1 1 d .
O6 O 0.04631(18) 0.52150(15) 0.43744(8) 0.0669(5) Uani 1 1 d .
N N 0.4543(2) 0.34728(16) 0.48425(8) 0.0427(5) Uani 1 1 d D
C1 C 0.5764(3) 0.3897(3) 0.33607(11) 0.0683(8) Uani 1 1 d .
H1 H 0.5937 0.4649 0.3391 0.082 Uiso 1 1 calc R
C2 C 0.6232(4) 0.3330(4) 0.28807(14) 0.0901(11) Uani 1 1 d .
H2 H 0.6706 0.3701 0.2592 0.108 Uiso 1 1 calc R
C3 C 0.5993(4) 0.2232(4) 0.28355(14) 0.0894(11) Uani 1 1 d .
H3 H 0.6297 0.1847 0.2514 0.107 Uiso 1 1 calc R
C4 C 0.5303(4) 0.1697(3) 0.32650(14) 0.0839(10) Uani 1 1 d .
H4 H 0.5156 0.0942 0.3239 0.101 Uiso 1 1 calc R
C5 C 0.4823(3) 0.2261(2) 0.37365(12) 0.0628(8) Uani 1 1 d .
H5 H 0.4339 0.1886 0.4021 0.075 Uiso 1 1 calc R
C6 C 0.5050(2) 0.3371(2) 0.37911(9) 0.0436(6) Uani 1 1 d .
C7 C 0.4497(2) 0.40330(17) 0.42920(9) 0.0376(5) Uani 1 1 d .
H7 H 0.5074 0.4697 0.4324 0.045 Uiso 1 1 calc R
C8 C 0.4841(3) 0.3553(2) 0.59707(9) 0.0523(7) Uani 1 1 d .
C9 C 0.5955(3) 0.3696(3) 0.64299(10) 0.0810(9) Uani 1 1 d .
H9A H 0.6413 0.4393 0.6379 0.097 Uiso 1 1 calc R
H9B H 0.6628 0.3113 0.6399 0.097 Uiso 1 1 calc R
H9C H 0.5525 0.3673 0.6801 0.097 Uiso 1 1 calc R
C10 C 0.4200(3) 0.2418(2) 0.60073(12) 0.0712(8) Uani 1 1 d .
H10A H 0.3849 0.2298 0.6387 0.085 Uiso 1 1 calc R
H10B H 0.4898 0.1875 0.5921 0.085 Uiso 1 1 calc R
H10C H 0.3447 0.2361 0.5737 0.085 Uiso 1 1 calc R
C11 C 0.3753(3) 0.4457(3) 0.60007(13) 0.0835(10) Uani 1 1 d .
H11A H 0.3054 0.4333 0.5713 0.100 Uiso 1 1 calc R
H11B H 0.4192 0.5156 0.5936 0.100 Uiso 1 1 calc R
H11C H 0.3323 0.4453 0.6372 0.100 Uiso 1 1 calc R
C12 C 0.0139(4) 0.3437(3) 0.22155(13) 0.0880(11) Uani 1 1 d .
H12 H -0.0456 0.4007 0.2322 0.106 Uiso 1 1 calc R
C13 C -0.0387(5) 0.2555(5) 0.19347(19) 0.1233(17) Uani 1 1 d .
H13 H -0.1338 0.2525 0.1852 0.148 Uiso 1 1 calc R
C14 C 0.0423(7) 0.1748(5) 0.17787(17) 0.124(2) Uani 1 1 d .
H14 H 0.0042 0.1162 0.1575 0.149 Uiso 1 1 calc R
C15 C 0.1808(6) 0.1737(4) 0.19047(19) 0.1261(17) Uani 1 1 d .
H15 H 0.2368 0.1145 0.1801 0.151 Uiso 1 1 calc R
C16 C 0.2375(4) 0.2653(3) 0.21987(15) 0.0932(11) Uani 1 1 d .
H16 H 0.3320 0.2672 0.2291 0.112 Uiso 1 1 calc R
C17 C 0.1527(3) 0.3503(2) 0.23451(10) 0.0573(7) Uani 1 1 d .
C18 C 0.2119(4) 0.4492(2) 0.26473(10) 0.0736(9) Uani 1 1 d .
C19 C 0.2790(2) 0.4899(2) 0.36007(10) 0.0438(6) Uani 1 1 d .
C20 C 0.2982(2) 0.44071(17) 0.41892(9) 0.0377(5) Uani 1 1 d .
H20 H 0.2345 0.3783 0.4239 0.045 Uiso 1 1 calc R
C21 C 0.1377(3) 0.55089(19) 0.46863(11) 0.0449(6) Uani 1 1 d .
C22 C -0.0017(3) 0.6678(3) 0.53033(14) 0.0724(8) Uani 1 1 d .
C23 C -0.0447(5) 0.7442(3) 0.48347(18) 0.1274(16) Uani 1 1 d .
H23A H 0.0332 0.7896 0.4728 0.153 Uiso 1 1 calc R
H23B H -0.1201 0.7898 0.4965 0.153 Uiso 1 1 calc R
H23C H -0.0747 0.7022 0.4509 0.153 Uiso 1 1 calc R
C24 C 0.0412(5) 0.7332(4) 0.58269(18) 0.154(2) Uani 1 1 d .
H24A H 0.0649 0.6835 0.6132 0.185 Uiso 1 1 calc R
H24B H -0.0348 0.7794 0.5945 0.185 Uiso 1 1 calc R
H24C H 0.1208 0.7780 0.5736 0.185 Uiso 1 1 calc R
C25 C -0.1075(4) 0.5836(4) 0.5433(2) 0.156(2) Uani 1 1 d .
H25A H -0.1234 0.5391 0.5100 0.187 Uiso 1 1 calc R
H25B H -0.1932 0.6188 0.5544 0.187 Uiso 1 1 calc R
H25C H -0.0749 0.5379 0.5741 0.187 Uiso 1 1 calc R
H0N H 0.3969(19) 0.2943(13) 0.4880(9) 0.048(7) Uiso 1 1 d D

loop_
_atom_site_aniso_label
_atom_site_aniso_U_11
_atom_site_aniso_U_22
_atom_site_aniso_U_33
_atom_site_aniso_U_23
_atom_site_aniso_U_13
_atom_site_aniso_U_12
S 0.0385(3) 0.0519(4) 0.0448(3) 0.0038(3) -0.0044(3) 0.0032(3)
O1 0.0503(10) 0.0868(12) 0.0591(11) 0.0185(11) 0.0080(10) 0.0262(10)
O2 0.0749(12) 0.0459(10) 0.0377(9) 0.0016(8) -0.0120(9) -0.0107(9)
O3 0.0826(13) 0.0397(10) 0.0613(11) 0.0080(9) -0.0133(10) -0.0116(10)
O4 0.0407(9) 0.0485(9) 0.0514(10) -0.0159(8) -0.0066(8) 0.0068(8)
O5 0.0529(10) 0.0723(12) 0.0668(11) -0.0305(10) -0.0055(9) 0.0204(10)
O6 0.0491(11) 0.0678(12) 0.0839(13) -0.0208(10) -0.0180(10) 0.0118(10)
N 0.0430(12) 0.0438(12) 0.0414(11) 0.0045(9) -0.0029(9) -0.0046(10)
C1 0.0637(17) 0.076(2) 0.0656(17) -0.0002(16) 0.0194(15) 0.0049(18)
C2 0.077(2) 0.133(3) 0.0604(19) 0.003(2) 0.0307(17) 0.017(2)
C3 0.088(3) 0.113(3) 0.067(2) -0.024(2) 0.011(2) 0.040(3)
C4 0.098(3) 0.071(2) 0.083(2) -0.0266(19) 0.002(2) 0.0195(19)
C5 0.0733(19) 0.0537(17) 0.0614(17) -0.0106(14) 0.0119(15) 0.0067(16)
C6 0.0338(13) 0.0529(15) 0.0441(14) -0.0019(12) 0.0012(11) 0.0093(12)
C7 0.0399(13) 0.0341(12) 0.0387(12) 0.0015(10) -0.0012(10) -0.0027(10)
C8 0.0564(16) 0.0601(17) 0.0405(13) 0.0002(13) 0.0020(12) 0.0120(14)
C9 0.099(2) 0.100(2) 0.0439(15) -0.0044(16) -0.0092(16) 0.007(2)
C10 0.0720(19) 0.083(2) 0.0582(18) 0.0116(15) 0.0149(16) 0.0008(18)
C11 0.093(2) 0.093(2) 0.0639(19) -0.0035(17) 0.0158(18) 0.041(2)
C12 0.079(2) 0.103(3) 0.082(2) 0.003(2) -0.0094(19) -0.013(2)
C13 0.108(4) 0.163(5) 0.099(3) -0.007(3) -0.023(3) -0.061(4)
C14 0.172(5) 0.133(4) 0.067(2) -0.034(3) 0.018(3) -0.079(4)
C15 0.156(5) 0.102(3) 0.119(4) -0.041(3) 0.051(3) 0.000(3)
C16 0.083(2) 0.099(3) 0.098(3) -0.024(2) 0.007(2) -0.001(2)
C17 0.0646(18) 0.072(2) 0.0353(13) 0.0043(14) -0.0052(13) -0.0135(17)
C18 0.126(3) 0.0620(17) 0.0325(14) 0.0029(13) -0.0245(16) -0.0145(19)
C19 0.0448(14) 0.0396(14) 0.0471(14) -0.0017(12) -0.0047(12) 0.0005(12)
C20 0.0401(12) 0.0340(12) 0.0390(12) -0.0062(10) -0.0015(11) 0.0019(10)
C21 0.0424(13) 0.0400(13) 0.0522(15) -0.0007(13) -0.0073(13) 0.0081(11)
C22 0.0547(17) 0.078(2) 0.084(2) -0.0194(19) 0.0094(18) 0.0224(16)
C23 0.130(3) 0.111(3) 0.141(4) -0.013(3) 0.004(3) 0.072(3)
C24 0.111(3) 0.204(5) 0.147(4) -0.117(4) 0.004(3) 0.051(3)
C25 0.120(4) 0.139(4) 0.209(5) -0.031(4) 0.097(4) -0.014(3)

loop_
_atom_type_symbol
_atom_type_description
_atom_type_scat_dispersion_real
_atom_type_scat_dispersion_imag
_atom_type_scat_source
C C 0.0033 0.0016 'International Tables Vol C Tables 4.2.6.8 and 6.1.1.4'
H H 0.0000 0.0000 'International Tables Vol C Tables 4.2.6.8 and 6.1.1.4'
N N 0.0061 0.0033 'International Tables Vol C Tables 4.2.6.8 and 6.1.1.4'
O O 0.0106 0.0060 'International Tables Vol C Tables 4.2.6.8 and 6.1.1.4'
S S 0.1246 0.1234 'International Tables Vol C Tables 4.2.6.8 and 6.1.1.4'

loop_
_geom_angle_atom_site_label_1
_geom_angle_atom_site_label_2
_geom_angle_atom_site_label_3
_geom_angle
O1 S N 111.56(11)
O1 S C8 105.62(10)
N S C8 99.23(11)
C19 O2 C18 114.90(19)
C21 O4 C20 115.20(18)
C21 O5 C22 121.2(2)
C7 N S 119.84(16)
C7 N H0N 115.2(15)
S N H0N 124.1(15)
C6 C1 C2 121.3(3)
C6 C1 H1 119.4
C2 C1 H1 119.4
C3 C2 C1 119.7(3)
C3 C2 H2 120.1
C1 C2 H2 120.1
C2 C3 C4 119.5(3)
C2 C3 H3 120.3
C4 C3 H3 120.3
C3 C4 C5 120.8(3)
C3 C4 H4 119.6
C5 C4 H4 119.6
C6 C5 C4 120.7(3)
C6 C5 H5 119.6
C4 C5 H5 119.6
C5 C6 C1 118.0(2)
C5 C6 C7 122.6(2)
C1 C6 C7 119.4(2)
N C7 C6 115.03(17)
N C7 C20 107.72(17)
C6 C7 C20 111.45(17)
N C7 H7 107.4
C6 C7 H7 107.4
C20 C7 H7 107.4
C10 C8 C11 112.3(2)
C10 C8 C9 110.4(2)
C11 C8 C9 111.5(2)
C10 C8 S 111.17(17)
C11 C8 S 107.08(18)
C9 C8 S 104.08(18)
C8 C9 H9A 109.5
C8 C9 H9B 109.5
H9A C9 H9B 109.5
C8 C9 H9C 109.5
H9A C9 H9C 109.5
H9B C9 H9C 109.5
C8 C10 H10A 109.5
C8 C10 H10B 109.5
H10A C10 H10B 109.5
C8 C10 H10C 109.5
H10A C10 H10C 109.5
H10B C10 H10C 109.5
C8 C11 H11A 109.5
C8 C11 H11B 109.5
H11A C11 H11B 109.5
C8 C11 H11C 109.5
H11A C11 H11C 109.5
H11B C11 H11C 109.5
C13 C12 C17 121.1(4)
C13 C12 H12 119.5
C17 C12 H12 119.5
C14 C13 C12 120.7(5)
C14 C13 H13 119.7
C12 C13 H13 119.7
C13 C14 C15 121.9(5)
C13 C14 H14 119.1
C15 C14 H14 119.1
C14 C15 C16 118.2(4)
C14 C15 H15 120.9
C16 C15 H15 120.9
C17 C16 C15 119.4(4)
C17 C16 H16 120.3
C15 C16 H16 120.3
C16 C17 C12 118.8(3)
C16 C17 C18 120.0(3)
C12 C17 C18 121.2(3)
O2 C18 C17 104.61(19)
O3 C19 O2 124.9(2)
O3 C19 C20 125.4(2)
O2 C19 C20 109.60(19)
O4 C20 C19 110.40(17)
O4 C20 C7 104.94(16)
C19 C20 C7 111.96(18)
O4 C20 H20 109.8
C19 C20 H20 109.8
C7 C20 H20 109.8
O6 C21 O5 129.0(2)
O6 C21 O4 123.8(2)
O5 C21 O4 107.1(2)
C25 C22 O5 110.4(3)
C25 C22 C23 113.2(4)
O5 C22 C23 107.9(3)
C25 C22 C24 112.6(4)
O5 C22 C24 102.2(2)
C23 C22 C24 109.9(3)
C22 C23 H23A 109.5
C22 C23 H23B 109.5
H23A C23 H23B 109.5
C22 C23 H23C 109.5
H23A C23 H23C 109.5
H23B C23 H23C 109.5
C22 C24 H24A 109.5
C22 C24 H24B 109.5
H24A C24 H24B 109.5
C22 C24 H24C 109.5
H24A C24 H24C 109.5
H24B C24 H24C 109.5
C22 C25 H25A 109.5
C22 C25 H25B 109.5
H25A C25 H25B 109.5
C22 C25 H25C 109.5
H25A C25 H25C 109.5
H25B C25 H25C 109.5

loop_
_geom_bond_atom_site_label_1
_geom_bond_atom_site_label_2
_geom_bond_distance
S O1 1.4860(17)
S N 1.6281(19)
S C8 1.848(2)
O2 C19 1.332(3)
O2 C18 1.477(3)
O3 C19 1.196(3)
O4 C21 1.340(3)
O4 C20 1.436(2)
O5 C21 1.307(3)
O5 C22 1.472(3)
O6 C21 1.192(3)
N C7 1.455(3)
N H0N 0.851(9)
C1 C6 1.373(3)
C1 C2 1.390(4)
C1 H1 0.9300
C2 C3 1.357(5)
C2 H2 0.9300
C3 C4 1.365(5)
C3 H3 0.9300
C4 C5 1.376(4)
C4 H4 0.9300
C5 C6 1.371(3)
C5 H5 0.9300
C6 C7 1.515(3)
C7 C20 1.537(3)
C7 H7 0.9800
C8 C10 1.511(4)
C8 C11 1.514(4)
C8 C9 1.521(3)
C9 H9A 0.9600
C9 H9B 0.9600
C9 H9C 0.9600
C10 H10A 0.9600
C10 H10B 0.9600
C10 H10C 0.9600
C11 H11A 0.9600
C11 H11B 0.9600
C11 H11C 0.9600
C12 C13 1.353(5)
C12 C17 1.364(4)
C12 H12 0.9300
C13 C14 1.302(6)
C13 H13 0.9300
C14 C15 1.357(7)
C14 H14 0.9300
C15 C16 1.415(5)
C15 H15 0.9300
C16 C17 1.357(4)
C16 H16 0.9300
C17 C18 1.504(4)
C19 C20 1.509(3)
C20 H20 0.9800
C22 C25 1.471(5)
C22 C23 1.492(5)
C22 C24 1.514(4)
C23 H23A 0.9600
C23 H23B 0.9600
C23 H23C 0.9600
C24 H24A 0.9600
C24 H24B 0.9600
C24 H24C 0.9600
C25 H25A 0.9600
C25 H25B 0.9600
C25 H25C 0.9600

loop_
_geom_hbond_atom_site_label_D
_geom_hbond_atom_site_label_H
_geom_hbond_atom_site_label_A
_geom_hbond_distance_DH
_geom_hbond_distance_HA
_geom_hbond_distance_DA
_geom_hbond_angle_DHA
_geom_hbond_site_symmetry_A
N H0N O1 0.851(9) 2.252(14) 3.029(3) 152(2) 4_456

loop_
_geom_torsion_atom_site_label_1
_geom_torsion_atom_site_label_2
_geom_torsion_atom_site_label_3
_geom_torsion_atom_site_label_4
_geom_torsion
O1 S N C7 -101.69(17)
C8 S N C7 147.37(17)
C6 C1 C2 C3 -0.6(5)
C1 C2 C3 C4 -0.4(6)
C2 C3 C4 C5 1.3(6)
C3 C4 C5 C6 -1.3(5)
C4 C5 C6 C1 0.3(4)
C4 C5 C6 C7 177.8(2)
C2 C1 C6 C5 0.6(4)
C2 C1 C6 C7 -176.9(3)
S N C7 C6 99.72(19)
S N C7 C20 -135.33(16)
C5 C6 C7 N 38.1(3)
C1 C6 C7 N -144.4(2)
C5 C6 C7 C20 -84.8(3)
C1 C6 C7 C20 92.6(3)
O1 S C8 C10 -58.7(2)
N S C8 C10 56.92(19)
O1 S C8 C11 178.31(19)
N S C8 C11 -66.1(2)
O1 S C8 C9 60.1(2)
N S C8 C9 175.74(19)
C17 C12 C13 C14 -0.3(6)
C12 C13 C14 C15 2.1(8)
C13 C14 C15 C16 -2.0(8)
C14 C15 C16 C17 0.1(6)
C15 C16 C17 C12 1.5(5)
C15 C16 C17 C18 -178.8(3)
C13 C12 C17 C16 -1.5(5)
C13 C12 C17 C18 178.8(3)
C19 O2 C18 C17 176.7(2)
C16 C17 C18 O2 -80.9(3)
C12 C17 C18 O2 98.8(3)
C18 O2 C19 O3 5.9(4)
C18 O2 C19 C20 -173.4(2)
C21 O4 C20 C19 71.5(2)
C21 O4 C20 C7 -167.65(18)
O3 C19 C20 O4 37.7(3)
O2 C19 C20 O4 -143.03(19)
O3 C19 C20 C7 -78.9(3)
O2 C19 C20 C7 100.4(2)
N C7 C20 O4 66.0(2)
C6 C7 C20 O4 -166.97(17)
N C7 C20 C19 -174.26(17)
C6 C7 C20 C19 -47.2(2)
C22 O5 C21 O6 -2.8(4)
C22 O5 C21 O4 176.3(2)
C20 O4 C21 O6 -7.5(3)
C20 O4 C21 O5 173.34(17)
C21 O5 C22 C25 60.2(4)
C21 O5 C22 C23 -64.0(4)
C21 O5 C22 C24 -179.8(3)
